data_4003911
loop_
_publ_author_name
'Ovchinnikov, Alexander'
'Chanakian, Sevan'
'Zevalkink, Alexandra'
'Bobev, Svilen'

_publ_section_title
;
 Ultralow Thermal Conductivity and High Thermopower in a New Family of
 Zintl Antimonides Ca10MSb9 (M = Ga, In, Mn, Zn) with Complex Structures
 and Heavy Disorder
;
_journal_name_full 'Chemistry of Materials'
_journal_paper_doi 10.1021/acs.chemmater.0c04940
_journal_year 2021
_chemical_formula_sum 'Ca10.91 Ga0.38 Sb9'
_chemical_formula_weight 1559.37
_space_group_crystal_system tetragonal
_space_group_IT_number 136
_space_group_name_Hall '-P 4n 2n'
_space_group_name_H-M_alt 'P 42/m n m'
_audit_creation_method SHELXL-2014/7
_cell_angle_alpha 90
_cell_angle_beta 90
_cell_angle_gamma 90
_cell_formula_units_Z 4
_cell_length_a 11.8911(4)
_cell_length_b 11.8911
_cell_length_c 17.1962(6)
_cell_measurement_reflns_used 9955
_cell_measurement_temperature 200(2)
_cell_measurement_theta_max 30.63
_cell_measurement_theta_min 2.37
_cell_volume 2431.51(12)
_computing_cell_refinement 'Bruker SAINT'
_computing_data_collection 'Bruker APEX2'
_computing_data_reduction 'Bruker SAINT'
_computing_structure_refinement 'SHELXL-2014/7 (Sheldrick, 2014)'
_computing_structure_solution SHELXT
_diffrn_ambient_temperature 200(2)
_diffrn_measured_fraction_theta_full 1.000
_diffrn_measured_fraction_theta_max 1.000
_diffrn_measurement_device_type 'CCD area detector'
_diffrn_measurement_method 'phi and omega scans'
_diffrn_radiation_type MoK\a
_diffrn_radiation_wavelength 0.71073
_diffrn_reflns_av_R_equivalents 0.0396
_diffrn_reflns_av_unetI/netI 0.0156
_diffrn_reflns_Laue_measured_fraction_full 1.000
_diffrn_reflns_Laue_measured_fraction_max 1.000
_diffrn_reflns_limit_h_max 15
_diffrn_reflns_limit_h_min -15
_diffrn_reflns_limit_k_max 15
_diffrn_reflns_limit_k_min -15
_diffrn_reflns_limit_l_max 22
_diffrn_reflns_limit_l_min -22
_diffrn_reflns_number 30664
_diffrn_reflns_point_group_measured_fraction_full 1.000
_diffrn_reflns_point_group_measured_fraction_max 1.000
_diffrn_reflns_theta_full 25.242
_diffrn_reflns_theta_max 27.499
_diffrn_reflns_theta_min 2.082
_diffrn_source 'sealed tube'
_exptl_absorpt_coefficient_mu 12.525
_exptl_absorpt_correction_T_max 0.43
_exptl_absorpt_correction_T_min 0.34
_exptl_absorpt_correction_type multi-scan
_exptl_crystal_colour grey
_exptl_crystal_density_diffrn 4.260
_exptl_crystal_description irregular
_exptl_crystal_F_000 2756
_exptl_crystal_size_max 0.105
_exptl_crystal_size_mid 0.084
_exptl_crystal_size_min 0.080
_refine_diff_density_max 0.856
_refine_diff_density_min -1.441
_refine_diff_density_rms 0.220
_refine_ls_extinction_method none
_refine_ls_goodness_of_fit_ref 1.211
_refine_ls_hydrogen_treatment undef
_refine_ls_matrix_type full
_refine_ls_number_parameters 75
_refine_ls_number_reflns 1546
_refine_ls_number_restraints 0
_refine_ls_restrained_S_all 1.211
_refine_ls_R_factor_all 0.0217
_refine_ls_R_factor_gt 0.0206
_refine_ls_shift/su_max 0.001
_refine_ls_shift/su_mean 0.000
_refine_ls_structure_factor_coef Fsqd
_refine_ls_weighting_details 'w=1/[\s^2^(Fo^2^)+(0.0161P)^2^+8.3836P] where P=(Fo^2^+2Fc^2^)/3'
_refine_ls_weighting_scheme calc
_refine_ls_wR_factor_gt 0.0432
_refine_ls_wR_factor_ref 0.0435
_reflns_Friedel_coverage 0.000
_reflns_number_gt 1484
_reflns_number_total 1546
_reflns_threshold_expression 'I > 2\s(I)'
_cod_data_source_file cm0c04940_si_001.cif
_cod_data_source_block shelx
_cod_original_cell_volume 2431.51(18)
_cod_database_code 4003911
_shelx_shelxl_version_number 2014/7
_shelx_space_group_comment
;
The symmetry employed for this shelxl refinement is uniquely defined
by the following loop, which should always be used as a source of
symmetry information in preference to the above space-group names.
They are only intended as comments.
;
_shelx_estimated_absorpt_t_min 0.353
_shelx_estimated_absorpt_t_max 0.434

loop_
_space_group_symop_operation_xyz
'x, y, z'
'-x, -y, z'
'-y+1/2, x+1/2, z+1/2'
'y+1/2, -x+1/2, z+1/2'
'-x+1/2, y+1/2, -z+1/2'
'x+1/2, -y+1/2, -z+1/2'
'y, x, -z'
'-y, -x, -z'
'-x, -y, -z'
'x, y, -z'
'y-1/2, -x-1/2, -z-1/2'
'-y-1/2, x-1/2, -z-1/2'
'x-1/2, -y-1/2, z-1/2'
'-x-1/2, y-1/2, z-1/2'
'-y, -x, z'
'y, x, z'

loop_
_atom_site_label
_atom_site_type_symbol
_atom_site_fract_x
_atom_site_fract_y
_atom_site_fract_z
_atom_site_U_iso_or_equiv
_atom_site_adp_type
_atom_site_occupancy
_atom_site_site_symmetry_order
_atom_site_calc_flag
_atom_site_refinement_flags_posn
_atom_site_refinement_flags_adp
_atom_site_refinement_flags_occupancy
_atom_site_disorder_assembly
_atom_site_disorder_group
Ca1 Ca 0.00755(6) 0.25111(6) 0.18931(4) 0.01481(15) Uani 1 1 d . . . . .
Ca2 Ca 0.01230(6) 0.33627(6) 0.39626(4) 0.01272(14) Uani 1 1 d . . . . .
Ca3 Ca 0.17718(9) 0.82282(9) 0.0000 0.0167(3) Uani 1 4 d S T P . .
Ca4 Ca 0.1676(2) 0.1676(2) 0.0000 0.0338(8) Uani 0.6241(12) 4 d S T P . .
Ca5 Ca 0.3119(3) 0.3119(3) 0.0000 0.0133(15) Uani 0.291(7) 4 d S T P . .
Ca6 Ca 0.0000 0.0000 0.35617(10) 0.0220(3) Uani 1 4 d S T P . .
Ga1 Ga 0.09947(13) 0.09947(13) 0.0000 0.0133(4) Uani 0.3759(12) 4 d S T P . .
Sb1 Sb 0.22068(2) 0.22068(2) 0.31814(2) 0.01345(8) Uani 1 2 d S T P . .
Sb2A Sb 0.30215(12) 0.30215(12) 0.16599(13) 0.0117(3) Uani 0.6241(12) 2 d S T P . .
Sb2B Sb 0.3164(2) 0.3164(2) 0.1785(2) 0.0117(3) Uani 0.3759(12) 2 d S T P . .
Sb3A Sb 0.00546(6) 0.35398(7) 0.0000 0.01139(15) Uani 0.6241(12) 2 d S T P . .
Sb3B Sb 0.04118(11) 0.32356(11) 0.0000 0.01139(15) Uani 0.3759(12) 2 d S T P . .
Sb4A Sb 0.37290(5) 0.62710(5) 0.0000 0.01588(16) Uani 0.970(2) 4 d S T P . .
Sb4B Sb 0.4132(18) 0.5868(18) 0.0000 0.01588(16) Uani 0.030(2) 4 d S T P . .
Sb5 Sb 0.0000 0.0000 0.12595(3) 0.01271(10) Uani 1 4 d S T P . .
Sb6 Sb 0.0000 0.5000 0.2500 0.00893(10) Uani 1 4 d S T P . .

loop_
_atom_site_aniso_label
_atom_site_aniso_U_11
_atom_site_aniso_U_22
_atom_site_aniso_U_33
_atom_site_aniso_U_23
_atom_site_aniso_U_13
_atom_site_aniso_U_12
Ca1 0.0184(3) 0.0107(3) 0.0153(3) -0.0008(3) -0.0002(3) -0.0006(2)
Ca2 0.0129(3) 0.0125(3) 0.0127(3) 0.0004(2) -0.0014(2) 0.0010(2)
Ca3 0.0152(4) 0.0152(4) 0.0196(7) 0.000 0.000 -0.0046(5)
Ca4 0.0415(12) 0.0415(12) 0.0185(12) 0.000 0.000 0.0322(15)
Ca5 0.0158(19) 0.0158(19) 0.008(2) 0.000 0.000 0.0061(18)
Ca6 0.0166(4) 0.0166(4) 0.0328(9) 0.000 0.000 -0.0012(6)
Ga1 0.0115(6) 0.0115(6) 0.0168(10) 0.000 0.000 0.0013(8)
Sb1 0.01072(10) 0.01072(10) 0.01890(16) -0.00072(9) -0.00072(9) 0.00246(12)
Sb2A 0.0106(4) 0.0106(4) 0.0138(7) 0.0009(3) 0.0009(3) 0.0007(4)
Sb2B 0.0106(4) 0.0106(4) 0.0138(7) 0.0009(3) 0.0009(3) 0.0007(4)
Sb3A 0.0086(4) 0.0152(4) 0.01043(17) 0.000 0.000 -0.0004(2)
Sb3B 0.0086(4) 0.0152(4) 0.01043(17) 0.000 0.000 -0.0004(2)
Sb4A 0.0184(2) 0.0184(2) 0.0108(2) 0.000 0.000 0.0031(3)
Sb4B 0.0184(2) 0.0184(2) 0.0108(2) 0.000 0.000 0.0031(3)
Sb5 0.01133(14) 0.01133(14) 0.0155(2) 0.000 0.000 -0.00034(16)
Sb6 0.00901(13) 0.00901(13) 0.00877(19) 0.000 0.000 0.000

loop_
_atom_type_symbol
_atom_type_description
_atom_type_scat_dispersion_real
_atom_type_scat_dispersion_imag
_atom_type_scat_source
Ca Ca 0.2262 0.3064 'International Tables Vol C Tables 4.2.6.8 and 6.1.1.4'
Sb Sb -0.5866 1.5461 'International Tables Vol C Tables 4.2.6.8 and 6.1.1.4'
Ga Ga 0.2307 1.6083 'International Tables Vol C Tables 4.2.6.8 and 6.1.1.4'

loop_
_geom_angle_atom_site_label_1
_geom_angle_atom_site_label_2
_geom_angle_atom_site_label_3
_geom_angle
_geom_angle_site_symmetry_1
_geom_angle_site_symmetry_3
_geom_angle_publ_flag
Sb6 Ca1 Sb5 176.69(3) . . ?
Sb6 Ca1 Sb2B 88.90(4) . 11_566 ?
Sb5 Ca1 Sb2B 89.32(4) . 11_566 ?
Sb6 Ca1 Sb1 84.528(17) . . ?
Sb5 Ca1 Sb1 98.34(2) . . ?
Sb2B Ca1 Sb1 92.22(8) 11_566 . ?
Sb6 Ca1 Sb3B 94.76(3) . . ?
Sb5 Ca1 Sb3B 85.01(3) . . ?
Sb2B Ca1 Sb3B 143.23(8) 11_566 . ?
Sb1 Ca1 Sb3B 124.55(3) . . ?
Sb6 Ca1 Sb1 83.788(17) . 11_566 ?
Sb5 Ca1 Sb1 92.921(18) . 11_566 ?
Sb2B Ca1 Sb1 50.73(8) 11_566 11_566 ?
Sb1 Ca1 Sb1 141.20(2) . 11_566 ?
Sb3B Ca1 Sb1 93.24(3) . 11_566 ?
Sb6 Ca1 Sb3A 88.82(2) . . ?
Sb5 Ca1 Sb3A 90.54(2) . . ?
Sb2B Ca1 Sb3A 136.26(8) 11_566 . ?
Sb1 Ca1 Sb3A 130.96(3) . . ?
Sb3B Ca1 Sb3A 9.205(16) . . ?
Sb1 Ca1 Sb3A 85.61(2) 11_566 . ?
Sb6 Ca1 Sb2A 85.14(2) . 11_566 ?
Sb5 Ca1 Sb2A 93.06(2) . 11_566 ?
Sb2B Ca1 Sb2A 3.77(6) 11_566 11_566 ?
Sb1 Ca1 Sb2A 92.14(4) . 11_566 ?
Sb3B Ca1 Sb2A 143.20(5) . 11_566 ?
Sb1 Ca1 Sb2A 50.08(4) 11_566 11_566 ?
Sb3A Ca1 Sb2A 135.66(5) . 11_566 ?
Sb6 Ca1 Sb2A 84.57(2) . . ?
Sb5 Ca1 Sb2A 98.54(2) . . ?
Sb2B Ca1 Sb2A 142.16(11) 11_566 . ?
Sb1 Ca1 Sb2A 50.10(4) . . ?
Sb3B Ca1 Sb2A 74.57(4) . . ?
Sb1 Ca1 Sb2A 162.36(4) 11_566 . ?
Sb3A Ca1 Sb2A 80.93(4) . . ?
Sb2A Ca1 Sb2A 141.61(2) 11_566 . ?
Sb6 Ca1 Ca2 54.744(15) . . ?
Sb5 Ca1 Ca2 125.94(2) . . ?
Sb2B Ca1 Ca2 54.34(5) 11_566 . ?
Sb1 Ca1 Ca2 52.303(15) . . ?
Sb3B Ca1 Ca2 148.42(3) . . ?
Sb1 Ca1 Ca2 91.39(2) 11_566 . ?
Sb3A Ca1 Ca2 143.52(3) . . ?
Sb2A Ca1 Ca2 51.99(3) 11_566 . ?
Sb2A Ca1 Ca2 92.66(4) . . ?
Sb6 Ca1 Sb2B 81.35(3) . . ?
Sb5 Ca1 Sb2B 101.81(3) . . ?
Sb2B Ca1 Sb2B 138.96(3) 11_566 . ?
Sb1 Ca1 Sb2B 47.38(6) . . ?
Sb3B Ca1 Sb2B 77.58(7) . . ?
Sb1 Ca1 Sb2B 161.76(5) 11_566 . ?
Sb3A Ca1 Sb2B 83.58(7) . . ?
Sb2A Ca1 Sb2B 138.17(10) 11_566 . ?
Sb2A Ca1 Sb2B 4.18(7) . . ?
Ca2 Ca1 Sb2B 88.62(6) . . ?
Sb6 Ca1 Ca2 53.923(15) . 11_566 ?
Sb5 Ca1 Ca2 123.47(2) . 11_566 ?
Sb2B Ca1 Ca2 94.47(8) 11_566 11_566 ?
Sb1 Ca1 Ca2 137.66(2) . 11_566 ?
Sb3B Ca1 Ca2 59.98(3) . 11_566 ?
Sb1 Ca1 Ca2 51.356(15) 11_566 11_566 ?
Sb3A Ca1 Ca2 50.85(2) . 11_566 ?
Sb2A Ca1 Ca2 92.01(4) 11_566 11_566 ?
Sb2A Ca1 Ca2 111.00(3) . 11_566 ?
Ca2 Ca1 Ca2 100.33(2) . 11_566 ?
Sb2B Ca1 Ca2 110.75(5) . 11_566 ?
Sb3A Ca2 Sb1 97.16(2) 3 . ?
Sb3A Ca2 Sb2A 157.84(4) 3 11_566 ?
Sb1 Ca2 Sb2A 104.48(3) . 11_566 ?
Sb3A Ca2 Sb6 94.63(2) 3 . ?
Sb1 Ca2 Sb6 88.048(18) . . ?
Sb2A Ca2 Sb6 90.83(5) 11_566 . ?
Sb3A Ca2 Sb3A 66.60(3) 3 11_566 ?
Sb1 Ca2 Sb3A 163.76(3) . 11_566 ?
Sb2A Ca2 Sb3A 91.71(3) 11_566 11_566 ?
Sb6 Ca2 Sb3A 93.08(2) . 11_566 ?
Sb3A Ca2 Sb3B 75.32(3) 3 11_566 ?
Sb1 Ca2 Sb3B 170.98(3) . 11_566 ?
Sb2A Ca2 Sb3B 82.69(3) 11_566 11_566 ?
Sb6 Ca2 Sb3B 97.41(2) . 11_566 ?
Sb3A Ca2 Sb3B 9.968(17) 11_566 11_566 ?
Sb3A Ca2 Sb2B 163.56(6) 3 11_566 ?
Sb1 Ca2 Sb2B 98.82(6) . 11_566 ?
Sb2A Ca2 Sb2B 5.73(7) 11_566 11_566 ?
Sb6 Ca2 Sb2B 89.78(8) . 11_566 ?
Sb3A Ca2 Sb2B 97.38(6) 11_566 11_566 ?
Sb3B Ca2 Sb2B 88.41(6) 11_566 11_566 ?
Sb3A Ca2 Sb4A 88.09(2) 3 11_566 ?
Sb1 Ca2 Sb4A 65.220(15) . 11_566 ?
Sb2A Ca2 Sb4A 96.62(5) 11_566 11_566 ?
Sb6 Ca2 Sb4A 153.25(2) . 11_566 ?
Sb3A Ca2 Sb4A 112.26(2) 11_566 11_566 ?
Sb3B Ca2 Sb4A 108.98(3) 11_566 11_566 ?
Sb2B Ca2 Sb4A 95.09(8) 11_566 11_566 ?
Sb3A Ca2 Ca5 112.59(3) 3 11_566 ?
Sb1 Ca2 Ca5 122.81(8) . 11_566 ?
Sb2A Ca2 Ca5 50.82(4) 11_566 11_566 ?
Sb6 Ca2 Ca5 133.42(7) . 11_566 ?
Sb3A Ca2 Ca5 66.89(7) 11_566 11_566 ?
Sb3B Ca2 Ca5 57.60(8) 11_566 11_566 ?
Sb2B Ca2 Ca5 54.60(7) 11_566 11_566 ?
Sb4A Ca2 Ca5 68.16(8) 11_566 11_566 ?
Sb3A Ca2 Ca2 55.173(16) 3 10_556 ?
Sb1 Ca2 Ca2 115.364(14) . 10_556 ?
Sb2A Ca2 Ca2 109.68(4) 11_566 10_556 ?
Sb6 Ca2 Ca2 142.177(13) . 10_556 ?
Sb3A Ca2 Ca2 56.171(14) 11_566 10_556 ?
Sb3B Ca2 Ca2 56.309(18) 11_566 10_556 ?
Sb2B Ca2 Ca2 113.53(7) 11_566 10_556 ?
Sb4A Ca2 Ca2 57.839(12) 11_566 10_556 ?
Ca5 Ca2 Ca2 58.953(13) 11_566 10_556 ?
Sb3A Ca2 Sb4B 97.1(4) 3 11_566 ?
Sb1 Ca2 Sb4B 69.8(2) . 11_566 ?
Sb2A Ca2 Sb4B 86.2(4) 11_566 11_566 ?
Sb6 Ca2 Sb4B 155.98(4) . 11_566 ?
Sb3A Ca2 Sb4B 110.81(8) 11_566 11_566 ?
Sb3B Ca2 Sb4B 105.80(15) 11_566 11_566 ?
Sb2B Ca2 Sb4B 84.9(4) 11_566 11_566 ?
Sb4A Ca2 Sb4B 10.6(4) 11_566 11_566 ?
Ca5 Ca2 Sb4B 59.4(4) 11_566 11_566 ?
Ca2 Ca2 Sb4B 60.05(12) 10_556 11_566 ?
Sb3A Ca2 Sb3B 5.091(8) 3 3 ?
Sb1 Ca2 Sb3B 94.63(3) . 3 ?
Sb2A Ca2 Sb3B 160.89(4) 11_566 3 ?
Sb6 Ca2 Sb3B 90.14(2) . 3 ?
Sb3A Ca2 Sb3B 69.19(3) 11_566 3 ?
Sb3B Ca2 Sb3B 78.26(4) 11_566 3 ?
Sb2B Ca2 Sb3B 166.55(6) 11_566 3 ?
Sb4A Ca2 Sb3B 91.01(3) 11_566 3 ?
Ca5 Ca2 Sb3B 117.60(3) 11_566 3 ?
Ca2 Ca2 Sb3B 60.254(16) 10_556 3 ?
Sb4B Ca2 Sb3B 100.4(4) 11_566 3 ?
Sb3A Ca3 Sb3A 178.14(7) 9_565 7_565 ?
Sb3A Ca3 Sb3B 167.91(7) 9_565 7_565 ?
Sb3A Ca3 Sb3B 10.233(18) 7_565 7_565 ?
Sb3A Ca3 Sb3B 10.233(18) 9_565 9_565 ?
Sb3A Ca3 Sb3B 167.91(7) 7_565 9_565 ?
Sb3B Ca3 Sb3B 157.67(7) 7_565 9_565 ?
Sb3A Ca3 Sb4A 90.93(3) 9_565 . ?
Sb3A Ca3 Sb4A 90.93(3) 7_565 . ?
Sb3B Ca3 Sb4A 101.16(4) 7_565 . ?
Sb3B Ca3 Sb4A 101.16(4) 9_565 . ?
Sb3A Ca3 Ga1 59.76(4) 9_565 9_565 ?
Sb3A Ca3 Ga1 118.38(5) 7_565 9_565 ?
Sb3B Ca3 Ga1 108.15(6) 7_565 9_565 ?
Sb3B Ca3 Ga1 49.53(4) 9_565 9_565 ?
Sb4A Ca3 Ga1 150.69(3) . 9_565 ?
Sb3A Ca3 Ga1 118.38(5) 9_565 1_565 ?
Sb3A Ca3 Ga1 59.76(4) 7_565 1_565 ?
Sb3B Ca3 Ga1 49.53(4) 7_565 1_565 ?
Sb3B Ca3 Ga1 108.15(6) 9_565 1_565 ?
Sb4A Ca3 Ga1 150.69(3) . 1_565 ?
Ga1 Ca3 Ga1 58.62(7) 9_565 1_565 ?
Sb3A Ca3 Sb1 90.448(16) 9_565 12_666 ?
Sb3A Ca3 Sb1 90.448(16) 7_565 12_666 ?
Sb3B Ca3 Sb1 95.348(15) 7_565 12_666 ?
Sb3B Ca3 Sb1 95.348(15) 9_565 12_666 ?
Sb4A Ca3 Sb1 61.22(2) . 12_666 ?
Ga1 Ca3 Sb1 114.820(17) 9_565 12_666 ?
Ga1 Ca3 Sb1 114.820(17) 1_565 12_666 ?
Sb3A Ca3 Sb1 90.448(16) 9_565 3_554 ?
Sb3A Ca3 Sb1 90.448(16) 7_565 3_554 ?
Sb3B Ca3 Sb1 95.348(15) 7_565 3_554 ?
Sb3B Ca3 Sb1 95.348(15) 9_565 3_554 ?
Sb4A Ca3 Sb1 61.22(2) . 3_554 ?
Ga1 Ca3 Sb1 114.820(17) 9_565 3_554 ?
Ga1 Ca3 Sb1 114.820(17) 1_565 3_554 ?
Sb1 Ca3 Sb1 122.45(4) 12_666 3_554 ?
Sb3A Ca3 Sb5 89.25(3) 9_565 9_565 ?
Sb3A Ca3 Sb5 89.25(3) 7_565 9_565 ?
Sb3B Ca3 Sb5 80.99(3) 7_565 9_565 ?
Sb3B Ca3 Sb5 80.99(3) 9_565 9_565 ?
Sb4A Ca3 Sb5 143.986(15) . 9_565 ?
Ga1 Ca3 Sb5 45.14(2) 9_565 9_565 ?
Ga1 Ca3 Sb5 45.14(2) 1_565 9_565 ?
Sb1 Ca3 Sb5 154.79(4) 12_666 9_565 ?
Sb1 Ca3 Sb5 82.763(11) 3_554 9_565 ?
Sb3A Ca3 Sb5 89.25(3) 9_565 1_565 ?
Sb3A Ca3 Sb5 89.25(3) 7_565 1_565 ?
Sb3B Ca3 Sb5 80.99(3) 7_565 1_565 ?
Sb3B Ca3 Sb5 80.99(3) 9_565 1_565 ?
Sb4A Ca3 Sb5 143.986(15) . 1_565 ?
Ga1 Ca3 Sb5 45.14(2) 9_565 1_565 ?
Ga1 Ca3 Sb5 45.14(2) 1_565 1_565 ?
Sb1 Ca3 Sb5 82.763(11) 12_666 1_565 ?
Sb1 Ca3 Sb5 154.79(4) 3_554 1_565 ?
Sb5 Ca3 Sb5 72.03(3) 9_565 1_565 ?
Sb3A Ca3 Ca1 57.036(12) 9_565 9_565 ?
Sb3A Ca3 Ca1 122.452(16) 7_565 9_565 ?
Sb3B Ca3 Ca1 119.04(2) 7_565 9_565 ?
Sb3B Ca3 Ca1 54.899(12) 9_565 9_565 ?
Sb4A Ca3 Ca1 103.39(2) . 9_565 ?
Ga1 Ca3 Ca1 62.20(2) 9_565 9_565 ?
Ga1 Ca3 Ca1 93.59(3) 1_565 9_565 ?
Sb1 Ca3 Ca1 145.13(2) 12_666 9_565 ?
Sb1 Ca3 Ca1 53.303(11) 3_554 9_565 ?
Sb5 Ca3 Ca1 48.480(14) 9_565 9_565 ?
Sb5 Ca3 Ca1 106.76(3) 1_565 9_565 ?
Ga1 Ca4 Sb3B 95.96(10) . . ?
Ga1 Ca4 Sb3B 95.96(10) . 7 ?
Sb3B Ca4 Sb3B 168.1(2) . 7 ?
Ga1 Ca4 Ca5 180.0(3) . . ?
Sb3B Ca4 Ca5 84.04(10) . . ?
Sb3B Ca4 Ca5 84.04(10) 7 . ?
Ga1 Ca4 Sb3A 93.97(8) . . ?
Sb3B Ca4 Sb3A 1.99(4) . . ?
Sb3B Ca4 Sb3A 170.08(17) 7 . ?
Ca5 Ca4 Sb3A 86.03(8) . . ?
Ga1 Ca4 Sb3A 93.97(8) . 7 ?
Sb3B Ca4 Sb3A 170.08(17) . 7 ?
Sb3B Ca4 Sb3A 1.99(4) 7 7 ?
Ca5 Ca4 Sb3A 86.03(8) . 7 ?
Sb3A Ca4 Sb3A 172.07(15) . 7 ?
Ga1 Ca4 Sb5 37.54(4) . . ?
Sb3B Ca4 Sb5 94.72(8) . . ?
Sb3B Ca4 Sb5 94.72(8) 7 . ?
Ca5 Ca4 Sb5 142.46(4) . . ?
Sb3A Ca4 Sb5 93.14(6) . . ?
Sb3A Ca4 Sb5 93.14(6) 7 . ?
Ga1 Ca4 Sb5 37.54(4) . 9 ?
Sb3B Ca4 Sb5 94.72(8) . 9 ?
Sb3B Ca4 Sb5 94.72(8) 7 9 ?
Ca5 Ca4 Sb5 142.46(4) . 9 ?
Sb3A Ca4 Sb5 93.14(6) . 9 ?
Sb3A Ca4 Sb5 93.14(6) 7 9 ?
Sb5 Ca4 Sb5 75.07(8) . 9 ?
Ga1 Ca4 Sb2A 128.40(6) . 10 ?
Sb3B Ca4 Sb2A 86.30(6) . 10 ?
Sb3B Ca4 Sb2A 86.30(6) 7 10 ?
Ca5 Ca4 Sb2A 51.60(6) . 10 ?
Sb3A Ca4 Sb2A 87.54(5) . 10 ?
Sb3A Ca4 Sb2A 87.54(5) 7 10 ?
Sb5 Ca4 Sb2A 165.93(10) . 10 ?
Sb5 Ca4 Sb2A 90.86(4) 9 10 ?
Ga1 Ca4 Sb2A 128.40(6) . . ?
Sb3B Ca4 Sb2A 86.30(6) . . ?
Sb3B Ca4 Sb2A 86.30(6) 7 . ?
Ca5 Ca4 Sb2A 51.60(6) . . ?
Sb3A Ca4 Sb2A 87.54(5) . . ?
Sb3A Ca4 Sb2A 87.54(5) 7 . ?
Sb5 Ca4 Sb2A 90.86(4) . . ?
Sb5 Ca4 Sb2A 165.93(10) 9 . ?
Sb2A Ca4 Sb2A 103.21(13) 10 . ?
Ga1 Ca4 Ca1 80.49(6) . 10 ?
Sb3B Ca4 Ca1 59.655(17) . 10 ?
Sb3B Ca4 Ca1 122.649(16) 7 10 ?
Ca5 Ca4 Ca1 99.51(6) . 10 ?
Sb3A Ca4 Ca1 59.170(13) . 10 ?
Sb3A Ca4 Ca1 122.368(17) 7 10 ?
Sb5 Ca4 Ca1 112.19(8) . 10 ?
Sb5 Ca4 Ca1 50.24(3) 9 10 ?
Sb2A Ca4 Ca1 56.52(4) 10 10 ?
Sb2A Ca4 Ca1 139.19(8) . 10 ?
Ga1 Ca4 Ca1 80.49(6) . 7 ?
Sb3B Ca4 Ca1 122.649(16) . 7 ?
Sb3B Ca4 Ca1 59.655(17) 7 7 ?
Ca5 Ca4 Ca1 99.51(6) . 7 ?
Sb3A Ca4 Ca1 122.368(17) . 7 ?
Sb3A Ca4 Ca1 59.170(13) 7 7 ?
Sb5 Ca4 Ca1 112.19(8) . 7 ?
Sb5 Ca4 Ca1 50.24(3) 9 7 ?
Sb2A Ca4 Ca1 56.52(4) 10 7 ?
Sb2A Ca4 Ca1 139.19(8) . 7 ?
Ca1 Ca4 Ca1 63.36(2) 10 7 ?
Ca4 Ca5 Sb2A 86.70(11) . . ?
Ca4 Ca5 Sb2A 86.70(11) . 10 ?
Sb2A Ca5 Sb2A 173.4(2) . 10 ?
Ca4 Ca5 Sb2B 91.40(12) . . ?
Sb2A Ca5 Sb2B 4.71(11) . . ?
Sb2A Ca5 Sb2B 178.1(2) 10 . ?
Ca4 Ca5 Sb2B 91.40(12) . 10 ?
Sb2A Ca5 Sb2B 178.1(2) . 10 ?
Sb2A Ca5 Sb2B 4.71(11) 10 10 ?
Sb2B Ca5 Sb2B 177.2(2) . 10 ?
Ca4 Ca5 Sb3B 47.46(7) . . ?
Sb2A Ca5 Sb3B 87.77(8) . . ?
Sb2A Ca5 Sb3B 87.77(8) 10 . ?
Sb2B Ca5 Sb3B 90.95(8) . . ?
Sb2B Ca5 Sb3B 90.95(8) 10 . ?
Ca4 Ca5 Sb3B 47.46(7) . 7 ?
Sb2A Ca5 Sb3B 87.77(8) . 7 ?
Sb2A Ca5 Sb3B 87.77(8) 10 7 ?
Sb2B Ca5 Sb3B 90.95(8) . 7 ?
Sb2B Ca5 Sb3B 90.95(8) 10 7 ?
Sb3B Ca5 Sb3B 94.91(14) . 7 ?
Ca4 Ca5 Ca2 97.28(8) . 6 ?
Sb2A Ca5 Ca2 59.496(15) . 6 ?
Sb2A Ca5 Ca2 121.480(18) 10 6 ?
Sb2B Ca5 Ca2 58.755(17) . 6 ?
Sb2B Ca5 Ca2 120.83(3) 10 6 ?
Sb3B Ca5 Ca2 135.23(12) . 6 ?
Sb3B Ca5 Ca2 57.41(3) 7 6 ?
Ca4 Ca5 Ca2 97.28(8) . 12_666 ?
Sb2A Ca5 Ca2 59.496(15) . 12_666 ?
Sb2A Ca5 Ca2 121.480(18) 10 12_666 ?
Sb2B Ca5 Ca2 58.755(17) . 12_666 ?
Sb2B Ca5 Ca2 120.83(3) 10 12_666 ?
Sb3B Ca5 Ca2 57.41(3) . 12_666 ?
Sb3B Ca5 Ca2 135.23(12) 7 12_666 ?
Ca2 Ca5 Ca2 115.84(4) 6 12_666 ?
Ca4 Ca5 Ca2 97.28(8) . 13_665 ?
Sb2A Ca5 Ca2 121.480(18) . 13_665 ?
Sb2A Ca5 Ca2 59.496(15) 10 13_665 ?
Sb2B Ca5 Ca2 120.83(3) . 13_665 ?
Sb2B Ca5 Ca2 58.755(17) 10 13_665 ?
Sb3B Ca5 Ca2 135.23(12) . 13_665 ?
Sb3B Ca5 Ca2 57.41(3) 7 13_665 ?
Ca2 Ca5 Ca2 62.10(3) 6 13_665 ?
Ca2 Ca5 Ca2 165.44(17) 12_666 13_665 ?
Ca4 Ca5 Ca2 97.28(8) . 3_554 ?
Sb2A Ca5 Ca2 121.480(18) . 3_554 ?
Sb2A Ca5 Ca2 59.496(15) 10 3_554 ?
Sb2B Ca5 Ca2 120.83(3) . 3_554 ?
Sb2B Ca5 Ca2 58.755(17) 10 3_554 ?
Sb3B Ca5 Ca2 57.41(3) . 3_554 ?
Sb3B Ca5 Ca2 135.23(12) 7 3_554 ?
Ca2 Ca5 Ca2 165.44(17) 6 3_554 ?
Ca2 Ca5 Ca2 62.10(3) 12_666 3_554 ?
Ca2 Ca5 Ca2 115.84(4) 13_665 3_554 ?
Ca4 Ca5 Sb4B 155.2(5) . . ?
Sb2A Ca5 Sb4B 93.00(10) . . ?
Sb2A Ca5 Sb4B 93.00(10) 10 . ?
Sb2B Ca5 Sb4B 88.73(11) . . ?
Sb2B Ca5 Sb4B 88.72(11) 10 . ?
Sb3B Ca5 Sb4B 107.8(5) . . ?
Sb3B Ca5 Sb4B 157.3(5) 7 . ?
Ca2 Ca5 Sb4B 103.9(4) 6 . ?
Ca2 Ca5 Sb4B 62.0(4) 12_666 . ?
Ca2 Ca5 Sb4B 103.9(4) 13_665 . ?
Ca2 Ca5 Sb4B 62.0(4) 3_554 . ?
Sb4B Ca6 Sb4B 61.1(10) 11_566 3_545 ?
Sb4B Ca6 Sb2B 99.40(8) 11_566 12_656 ?
Sb4B Ca6 Sb2B 99.40(8) 3_545 12_656 ?
Sb4B Ca6 Sb2B 99.40(8) 11_566 11_566 ?
Sb4B Ca6 Sb2B 99.40(8) 3_545 11_566 ?
Sb2B Ca6 Sb2B 158.12(15) 12_656 11_566 ?
Sb4B Ca6 Sb4A 10.3(5) 11_566 11_566 ?
Sb4B Ca6 Sb4A 71.4(5) 3_545 11_566 ?
Sb2B Ca6 Sb4A 98.25(6) 12_656 11_566 ?
Sb2B Ca6 Sb4A 98.25(6) 11_566 11_566 ?
Sb4B Ca6 Sb4A 71.4(5) 11_566 3_545 ?
Sb4B Ca6 Sb4A 10.3(5) 3_545 3_545 ?
Sb2B Ca6 Sb4A 98.25(6) 12_656 3_545 ?
Sb2B Ca6 Sb4A 98.25(6) 11_566 3_545 ?
Sb4A Ca6 Sb4A 81.67(5) 11_566 3_545 ?
Sb4B Ca6 Sb2A 95.62(5) 11_566 12_656 ?
Sb4B Ca6 Sb2A 95.62(5) 3_545 12_656 ?
Sb2B Ca6 Sb2A 4.40(10) 12_656 12_656 ?
Sb2B Ca6 Sb2A 162.53(7) 11_566 12_656 ?
Sb4A Ca6 Sb2A 94.94(3) 11_566 12_656 ?
Sb4A Ca6 Sb2A 94.94(3) 3_545 12_656 ?
Sb4B Ca6 Sb2A 95.62(5) 11_566 11_566 ?
Sb4B Ca6 Sb2A 95.62(5) 3_545 11_566 ?
Sb2B Ca6 Sb2A 162.53(7) 12_656 11_566 ?
Sb2B Ca6 Sb2A 4.40(10) 11_566 11_566 ?
Sb4A Ca6 Sb2A 94.94(3) 11_566 11_566 ?
Sb4A Ca6 Sb2A 94.94(3) 3_545 11_566 ?
Sb2A Ca6 Sb2A 166.93(9) 12_656 11_566 ?
Sb4B Ca6 Sb1 69.4(5) 11_566 . ?
Sb4B Ca6 Sb1 130.5(5) 3_545 . ?
Sb2B Ca6 Sb1 88.113(16) 12_656 . ?
Sb2B Ca6 Sb1 88.113(16) 11_566 . ?
Sb4A Ca6 Sb1 59.160(14) 11_566 . ?
Sb4A Ca6 Sb1 140.83(5) 3_545 . ?
Sb2A Ca6 Sb1 88.869(10) 12_656 . ?
Sb2A Ca6 Sb1 88.869(10) 11_566 . ?
Sb4B Ca6 Sb1 130.5(5) 11_566 2 ?
Sb4B Ca6 Sb1 69.4(5) 3_545 2 ?
Sb2B Ca6 Sb1 88.113(16) 12_656 2 ?
Sb2B Ca6 Sb1 88.113(16) 11_566 2 ?
Sb4A Ca6 Sb1 140.83(5) 11_566 2 ?
Sb4A Ca6 Sb1 59.160(14) 3_545 2 ?
Sb2A Ca6 Sb1 88.869(10) 12_656 2 ?
Sb2A Ca6 Sb1 88.869(10) 11_566 2 ?
Sb1 Ca6 Sb1 160.01(5) . 2 ?
Sb4B Ca6 Ca5 58.0(2) 11_566 3_545 ?
Sb4B Ca6 Ca5 58.0(2) 3_545 3_545 ?
Sb2B Ca6 Ca5 48.97(8) 12_656 3_545 ?
Sb2B Ca6 Ca5 152.91(10) 11_566 3_545 ?
Sb4A Ca6 Ca5 62.22(4) 11_566 3_545 ?
Sb4A Ca6 Ca5 62.22(4) 3_545 3_545 ?
Sb2A Ca6 Ca5 44.56(6) 12_656 3_545 ?
Sb2A Ca6 Ca5 148.50(8) 11_566 3_545 ?
Sb1 Ca6 Ca5 96.137(15) . 3_545 ?
Sb1 Ca6 Ca5 96.137(15) 2 3_545 ?
Sb4B Ca6 Ca5 58.0(2) 11_566 11_566 ?
Sb4B Ca6 Ca5 58.0(2) 3_545 11_566 ?
Sb2B Ca6 Ca5 152.91(10) 12_656 11_566 ?
Sb2B Ca6 Ca5 48.97(8) 11_566 11_566 ?
Sb4A Ca6 Ca5 62.22(4) 11_566 11_566 ?
Sb4A Ca6 Ca5 62.22(4) 3_545 11_566 ?
Sb2A Ca6 Ca5 148.50(8) 12_656 11_566 ?
Sb2A Ca6 Ca5 44.56(6) 11_566 11_566 ?
Sb1 Ca6 Ca5 96.137(15) . 11_566 ?
Sb1 Ca6 Ca5 96.137(15) 2 11_566 ?
Ca5 Ca6 Ca5 103.94(10) 3_545 11_566 ?
Ca4 Ga1 Sb5 127.68(4) . . ?
Ca4 Ga1 Sb5 127.68(4) . 9 ?
Sb5 Ga1 Sb5 104.64(7) . 9 ?
Ca4 Ga1 Sb3B 59.58(5) . . ?
Sb5 Ga1 Sb3B 108.028(16) . . ?
Sb5 Ga1 Sb3B 108.028(17) 9 . ?
Ca4 Ga1 Sb3B 59.58(5) . 7 ?
Sb5 Ga1 Sb3B 108.028(16) . 7 ?
Sb5 Ga1 Sb3B 108.028(17) 9 7 ?
Sb3B Ga1 Sb3B 119.16(9) . 7 ?
Ca4 Ga1 Ca3 119.31(3) . 1_545 ?
Sb5 Ga1 Ca3 72.59(3) . 1_545 ?
Sb5 Ga1 Ca3 72.59(3) 9 1_545 ?
Sb3B Ga1 Ca3 178.89(8) . 1_545 ?
Sb3B Ga1 Ca3 59.73(3) 7 1_545 ?
Ca4 Ga1 Ca3 119.31(3) . 9_565 ?
Sb5 Ga1 Ca3 72.59(3) . 9_565 ?
Sb5 Ga1 Ca3 72.59(3) 9 9_565 ?
Sb3B Ga1 Ca3 59.73(3) . 9_565 ?
Sb3B Ga1 Ca3 178.89(8) 7 9_565 ?
Ca3 Ga1 Ca3 121.38(7) 1_545 9_565 ?
Ca4 Ga1 Ca5 0.0(2) . . ?
Sb5 Ga1 Ca5 127.68(4) . . ?
Sb5 Ga1 Ca5 127.68(4) 9 . ?
Sb3B Ga1 Ca5 59.58(5) . . ?
Sb3B Ga1 Ca5 59.58(5) 7 . ?
Ca3 Ga1 Ca5 119.31(3) 1_545 . ?
Ca3 Ga1 Ca5 119.31(3) 9_565 . ?
Sb2B Sb1 Sb2A 6.21(8) . . ?
Sb2B Sb1 Ca2 119.626(14) . . ?
Sb2A Sb1 Ca2 119.663(14) . . ?
Sb2B Sb1 Ca2 119.626(14) . 16 ?
Sb2A Sb1 Ca2 119.663(14) . 16 ?
Ca2 Sb1 Ca2 120.61(3) . 16 ?
Sb2B Sb1 Ca1 73.10(5) . . ?
Sb2A Sb1 Ca1 68.33(3) . . ?
Ca2 Sb1 Ca1 69.019(18) . . ?
Ca2 Sb1 Ca1 133.86(2) 16 . ?
Sb2B Sb1 Ca1 73.10(5) . 16 ?
Sb2A Sb1 Ca1 68.33(3) . 16 ?
Ca2 Sb1 Ca1 133.86(2) . 16 ?
Ca2 Sb1 Ca1 69.019(18) 16 16 ?
Ca1 Sb1 Ca1 74.45(2) . 16 ?
Sb2B Sb1 Ca1 62.53(4) . 12_666 ?
Sb2A Sb1 Ca1 66.96(2) . 12_666 ?
Ca2 Sb1 Ca1 69.962(18) . 12_666 ?
Ca2 Sb1 Ca1 139.37(2) 16 12_666 ?
Ca1 Sb1 Ca1 86.70(2) . 12_666 ?
Ca1 Sb1 Ca1 135.200(13) 16 12_666 ?
Sb2B Sb1 Ca1 62.53(4) . 6 ?
Sb2A Sb1 Ca1 66.96(2) . 6 ?
Ca2 Sb1 Ca1 139.37(2) . 6 ?
Ca2 Sb1 Ca1 69.961(18) 16 6 ?
Ca1 Sb1 Ca1 135.201(13) . 6 ?
Ca1 Sb1 Ca1 86.70(2) 16 6 ?
Ca1 Sb1 Ca1 78.70(2) 12_666 6 ?
Sb2B Sb1 Ca3 117.38(6) . 11_566 ?
Sb2A Sb1 Ca3 123.58(4) . 11_566 ?
Ca2 Sb1 Ca3 75.185(17) . 11_566 ?
Ca2 Sb1 Ca3 75.185(17) 16 11_566 ?
Ca1 Sb1 Ca3 142.372(13) . 11_566 ?
Ca1 Sb1 Ca3 142.371(13) 16 11_566 ?
Ca1 Sb1 Ca3 70.18(2) 12_666 11_566 ?
Ca1 Sb1 Ca3 70.18(2) 6 11_566 ?
Sb2B Sb1 Ca6 133.84(6) . . ?
Sb2A Sb1 Ca6 127.63(4) . . ?
Ca2 Sb1 Ca6 71.376(18) . . ?
Ca2 Sb1 Ca6 71.377(18) 16 . ?
Ca1 Sb1 Ca6 70.53(2) . . ?
Ca1 Sb1 Ca6 70.53(2) 16 . ?
Ca1 Sb1 Ca6 140.097(13) 12_666 . ?
Ca1 Sb1 Ca6 140.097(13) 6 . ?
Ca3 Sb1 Ca6 108.78(4) 11_566 . ?
Ca5 Sb2A Sb1 155.66(12) . . ?
Ca5 Sb2A Ca2 69.68(5) . 6 ?
Sb1 Sb2A Ca2 112.73(4) . 6 ?
Ca5 Sb2A Ca2 69.68(5) . 12_666 ?
Sb1 Sb2A Ca2 112.73(4) . 12_666 ?
Ca2 Sb2A Ca2 134.51(9) 6 12_666 ?
Ca5 Sb2A Ca6 80.17(13) . 11_666 ?
Sb1 Sb2A Ca6 124.17(5) . 11_666 ?
Ca2 Sb2A Ca6 76.89(5) 6 11_666 ?
Ca2 Sb2A Ca6 76.89(5) 12_666 11_666 ?
Ca5 Sb2A Ca1 132.86(8) . 6 ?
Sb1 Sb2A Ca1 62.96(4) . 6 ?
Ca2 Sb2A Ca1 66.55(2) 6 6 ?
Ca2 Sb2A Ca1 137.22(4) 12_666 6 ?
Ca6 Sb2A Ca1 73.81(4) 11_666 6 ?
Ca5 Sb2A Ca1 132.86(8) . 12_666 ?
Sb1 Sb2A Ca1 62.96(4) . 12_666 ?
Ca2 Sb2A Ca1 137.22(4) 6 12_666 ?
Ca2 Sb2A Ca1 66.55(2) 12_666 12_666 ?
Ca6 Sb2A Ca1 73.81(4) 11_666 12_666 ?
Ca1 Sb2A Ca1 75.72(4) 6 12_666 ?
Ca5 Sb2A Ca1 99.13(9) . . ?
Sb1 Sb2A Ca1 61.57(4) . . ?
Ca2 Sb2A Ca1 136.04(5) 6 . ?
Ca2 Sb2A Ca1 70.37(2) 12_666 . ?
Ca6 Sb2A Ca1 145.06(2) 11_666 . ?
Ca1 Sb2A Ca1 124.46(7) 6 . ?
Ca1 Sb2A Ca1 82.14(4) 12_666 . ?
Ca5 Sb2A Ca1 99.13(9) . 16 ?
Sb1 Sb2A Ca1 61.57(4) . 16 ?
Ca2 Sb2A Ca1 70.37(2) 6 16 ?
Ca2 Sb2A Ca1 136.04(5) 12_666 16 ?
Ca6 Sb2A Ca1 145.06(2) 11_666 16 ?
Ca1 Sb2A Ca1 82.14(4) 6 16 ?
Ca1 Sb2A Ca1 124.46(7) 12_666 16 ?
Ca1 Sb2A Ca1 69.83(5) . 16 ?
Ca5 Sb2A Ca4 41.70(11) . . ?
Sb1 Sb2A Ca4 113.96(8) . . ?
Ca2 Sb2A Ca4 81.60(4) 6 . ?
Ca2 Sb2A Ca4 81.60(4) 12_666 . ?
Ca6 Sb2A Ca4 121.86(9) 11_666 . ?
Ca1 Sb2A Ca4 140.76(3) 6 . ?
Ca1 Sb2A Ca4 140.76(3) 12_666 . ?
Ca1 Sb2A Ca4 65.38(5) . . ?
Ca1 Sb2A Ca4 65.38(5) 16 . ?
Sb1 Sb2B Ca5 144.75(15) . . ?
Sb1 Sb2B Ca6 134.78(11) . 11_666 ?
Ca5 Sb2B Ca6 80.47(15) . 11_666 ?
Sb1 Sb2B Ca2 113.23(8) . 6 ?
Ca5 Sb2B Ca2 66.65(7) . 6 ?
Ca6 Sb2B Ca2 79.26(9) 11_666 6 ?
Sb1 Sb2B Ca2 113.23(8) . 12_666 ?
Ca5 Sb2B Ca2 66.65(7) . 12_666 ?
Ca6 Sb2B Ca2 79.26(9) 11_666 12_666 ?
Ca2 Sb2B Ca2 130.98(15) 6 12_666 ?
Sb1 Sb2B Ca1 66.73(8) . 12_666 ?
Ca5 Sb2B Ca1 133.91(10) . 12_666 ?
Ca6 Sb2B Ca1 79.76(7) 11_666 12_666 ?
Ca2 Sb2B Ca1 146.70(9) 6 12_666 ?
Ca2 Sb2B Ca1 68.97(3) 12_666 12_666 ?
Sb1 Sb2B Ca1 66.73(8) . 6 ?
Ca5 Sb2B Ca1 133.91(10) . 6 ?
Ca6 Sb2B Ca1 79.76(7) 11_666 6 ?
Ca2 Sb2B Ca1 68.97(3) 6 6 ?
Ca2 Sb2B Ca1 146.70(9) 12_666 6 ?
Ca1 Sb2B Ca1 82.06(8) 12_666 6 ?
Sb1 Sb2B Ca1 59.52(7) . . ?
Ca5 Sb2B Ca1 91.65(10) . . ?
Ca6 Sb2B Ca1 146.23(5) 11_666 . ?
Ca2 Sb2B Ca1 127.58(9) 6 . ?
Ca2 Sb2B Ca1 67.56(4) 12_666 . ?
Ca1 Sb2B Ca1 82.59(7) 12_666 . ?
Ca1 Sb2B Ca1 125.90(14) 6 . ?
Sb1 Sb2B Ca1 59.52(7) . 16 ?
Ca5 Sb2B Ca1 91.65(10) . 16 ?
Ca6 Sb2B Ca1 146.22(5) 11_666 16 ?
Ca2 Sb2B Ca1 67.56(4) 6 16 ?
Ca2 Sb2B Ca1 127.58(9) 12_666 16 ?
Ca1 Sb2B Ca1 125.90(14) 12_666 16 ?
Ca1 Sb2B Ca1 82.59(7) 6 16 ?
Ca1 Sb2B Ca1 66.03(7) . 16 ?
Sb3B Sb3A Ca4 8.55(19) . . ?
Sb3B Sb3A Ca3 95.51(19) . 9_565 ?
Ca4 Sb3A Ca3 86.97(8) . 9_565 ?
Sb3B Sb3A Ca2 145.118(19) . 4_454 ?
Ca4 Sb3A Ca2 143.78(3) . 4_454 ?
Ca3 Sb3A Ca2 83.76(3) 9_565 4_454 ?
Sb3B Sb3A Ca2 145.118(19) . 11_566 ?
Ca4 Sb3A Ca2 143.78(3) . 11_566 ?
Ca3 Sb3A Ca2 83.76(3) 9_565 11_566 ?
Ca2 Sb3A Ca2 69.65(3) 4_454 11_566 ?
Sb3B Sb3A Ca2 86.20(15) . 12_666 ?
Ca4 Sb3A Ca2 93.30(7) . 12_666 ?
Ca3 Sb3A Ca2 146.159(14) 9_565 12_666 ?
Ca2 Sb3A Ca2 113.40(3) 4_454 12_666 ?
Ca2 Sb3A Ca2 76.19(3) 11_566 12_666 ?
Sb3B Sb3A Ca2 86.20(15) . 3_554 ?
Ca4 Sb3A Ca2 93.30(7) . 3_554 ?
Ca3 Sb3A Ca2 146.159(14) 9_565 3_554 ?
Ca2 Sb3A Ca2 76.19(3) 4_454 3_554 ?
Ca2 Sb3A Ca2 113.40(3) 11_566 3_554 ?
Ca2 Sb3A Ca2 67.66(3) 12_666 3_554 ?
Sb3B Sb3A Ca1 76.50(5) . 10 ?
Ca4 Sb3A Ca1 74.34(2) . 10 ?
Ca3 Sb3A Ca1 76.143(18) 9_565 10 ?
Ca2 Sb3A Ca1 69.454(18) 4_454 10 ?
Ca2 Sb3A Ca1 135.91(3) 11_566 10 ?
Ca2 Sb3A Ca1 136.35(3) 12_666 10 ?
Ca2 Sb3A Ca1 71.416(18) 3_554 10 ?
Sb3B Sb3A Ca1 76.50(5) . . ?
Ca4 Sb3A Ca1 74.34(2) . . ?
Ca3 Sb3A Ca1 76.143(18) 9_565 . ?
Ca2 Sb3A Ca1 135.91(3) 4_454 . ?
Ca2 Sb3A Ca1 69.455(18) 11_566 . ?
Ca2 Sb3A Ca1 71.416(18) 12_666 . ?
Ca2 Sb3A Ca1 136.35(3) 3_554 . ?
Ca1 Sb3A Ca1 138.81(3) 10 . ?
Sb3B Sb3A Ca5 32.61(19) . . ?
Ca4 Sb3A Ca5 41.16(10) . . ?
Ca3 Sb3A Ca5 128.12(7) 9_565 . ?
Ca2 Sb3A Ca5 135.01(4) 4_454 . ?
Ca2 Sb3A Ca5 135.01(4) 11_566 . ?
Ca2 Sb3A Ca5 59.87(5) 12_666 . ?
Ca2 Sb3A Ca5 59.87(5) 3_554 . ?
Ca1 Sb3A Ca5 86.86(3) 10 . ?
Ca1 Sb3A Ca5 86.85(3) . . ?
Sb3A Sb3B Ca4 169.5(2) . . ?
Sb3A Sb3B Ga1 145.0(2) . . ?
Ca4 Sb3B Ga1 24.46(10) . . ?
Sb3A Sb3B Ca3 74.26(18) . 9_565 ?
Ca4 Sb3B Ca3 95.21(11) . 9_565 ?
Ga1 Sb3B Ca3 70.75(6) . 9_565 ?
Sb3A Sb3B Ca2 83.83(15) . 12_666 ?
Ca4 Sb3B Ca2 104.87(9) . 12_666 ?
Ga1 Sb3B Ca2 124.14(5) . 12_666 ?
Ca3 Sb3B Ca2 139.90(3) 9_565 12_666 ?
Sb3A Sb3B Ca2 83.83(15) . 3_554 ?
Ca4 Sb3B Ca2 104.87(9) . 3_554 ?
Ga1 Sb3B Ca2 124.14(5) . 3_554 ?
Ca3 Sb3B Ca2 139.90(3) 9_565 3_554 ?
Ca2 Sb3B Ca2 67.38(4) 12_666 3_554 ?
Sb3A Sb3B Ca5 142.0(2) . . ?
Ca4 Sb3B Ca5 48.50(12) . . ?
Ga1 Sb3B Ca5 72.96(8) . . ?
Ca3 Sb3B Ca5 143.71(9) 9_565 . ?
Ca2 Sb3B Ca5 64.99(6) 12_666 . ?
Ca2 Sb3B Ca5 64.99(6) 3_554 . ?
Sb3A Sb3B Ca1 94.30(6) . 10 ?
Ca4 Sb3B Ca1 82.93(3) . 10 ?
Ga1 Sb3B Ca1 77.52(3) . 10 ?
Ca3 Sb3B Ca1 76.15(2) 9_565 10 ?
Ca2 Sb3B Ca1 139.75(4) 12_666 10 ?
Ca2 Sb3B Ca1 72.434(19) 3_554 10 ?
Ca5 Sb3B Ca1 96.14(3) . 10 ?
Sb3A Sb3B Ca1 94.30(6) . . ?
Ca4 Sb3B Ca1 82.93(3) . . ?
Ga1 Sb3B Ca1 77.52(3) . . ?
Ca3 Sb3B Ca1 76.15(2) 9_565 . ?
Ca2 Sb3B Ca1 72.434(19) 12_666 . ?
Ca2 Sb3B Ca1 139.75(4) 3_554 . ?
Ca5 Sb3B Ca1 96.14(3) . . ?
Ca1 Sb3B Ca1 147.47(5) 10 . ?
Sb3A Sb3B Ca2 29.791(18) . 4_454 ?
Ca4 Sb3B Ca2 148.04(4) . 4_454 ?
Ga1 Sb3B Ca2 134.10(4) . 4_454 ?
Ca3 Sb3B Ca2 74.89(4) 9_565 4_454 ?
Ca2 Sb3B Ca2 101.74(4) 12_666 4_454 ?
Ca2 Sb3B Ca2 69.70(3) 3_554 4_454 ?
Ca5 Sb3B Ca2 134.45(6) . 4_454 ?
Ca1 Sb3B Ca2 65.27(2) 10 4_454 ?
Ca1 Sb3B Ca2 122.30(4) . 4_454 ?
Sb3A Sb3B Ca2 29.791(18) . 11_566 ?
Ca4 Sb3B Ca2 148.04(4) . 11_566 ?
Ga1 Sb3B Ca2 134.10(4) . 11_566 ?
Ca3 Sb3B Ca2 74.89(4) 9_565 11_566 ?
Ca2 Sb3B Ca2 69.70(3) 12_666 11_566 ?
Ca2 Sb3B Ca2 101.74(4) 3_554 11_566 ?
Ca5 Sb3B Ca2 134.45(6) . 11_566 ?
Ca1 Sb3B Ca2 122.30(4) 10 11_566 ?
Ca1 Sb3B Ca2 65.27(2) . 11_566 ?
Ca2 Sb3B Ca2 59.49(3) 4_454 11_566 ?
Sb4B Sb4A Ca6 49.17(2) . 11_666 ?
Sb4B Sb4A Ca6 49.17(2) . 3_554 ?
Ca6 Sb4A Ca6 98.34(5) 11_666 3_554 ?
Sb4B Sb4A Ca3 180(2) . . ?
Ca6 Sb4A Ca3 130.83(2) 11_666 . ?
Ca6 Sb4A Ca3 130.83(2) 3_554 . ?
Sb4B Sb4A Ca2 103.694(16) . 3_554 ?
Ca6 Sb4A Ca2 123.886(17) 11_666 3_554 ?
Ca6 Sb4A Ca2 75.643(17) 3_554 3_554 ?
Ca3 Sb4A Ca2 76.306(18) . 3_554 ?
Sb4B Sb4A Ca2 103.69(2) . 5 ?
Ca6 Sb4A Ca2 75.643(17) 11_666 5 ?
Ca6 Sb4A Ca2 123.886(17) 3_554 5 ?
Ca3 Sb4A Ca2 76.306(18) . 5 ?
Ca2 Sb4A Ca2 152.61(4) 3_554 5 ?
Sb4B Sb4A Ca2 103.694(16) . 12_666 ?
Ca6 Sb4A Ca2 75.643(17) 11_666 12_666 ?
Ca6 Sb4A Ca2 123.886(17) 3_554 12_666 ?
Ca3 Sb4A Ca2 76.306(18) . 12_666 ?
Ca2 Sb4A Ca2 64.32(2) 3_554 12_666 ?
Ca2 Sb4A Ca2 108.74(3) 5 12_666 ?
Sb4B Sb4A Ca2 103.69(2) . 14_665 ?
Ca6 Sb4A Ca2 123.886(17) 11_666 14_665 ?
Ca6 Sb4A Ca2 75.643(17) 3_554 14_665 ?
Ca3 Sb4A Ca2 76.306(18) . 14_665 ?
Ca2 Sb4A Ca2 108.74(3) 3_554 14_665 ?
Ca2 Sb4A Ca2 64.32(2) 5 14_665 ?
Ca2 Sb4A Ca2 152.61(4) 12_666 14_665 ?
Sb4B Sb4A Ca5 55.95(4) . . ?
Ca6 Sb4A Ca5 68.52(3) 11_666 . ?
Ca6 Sb4A Ca5 68.52(3) 3_554 . ?
Ca3 Sb4A Ca5 124.05(4) . . ?
Ca2 Sb4A Ca5 57.26(4) 3_554 . ?
Ca2 Sb4A Ca5 143.70(3) 5 . ?
Ca2 Sb4A Ca5 57.26(4) 12_666 . ?
Ca2 Sb4A Ca5 143.70(3) 14_665 . ?
Sb4B Sb4A Ca5 55.95(5) . 9_665 ?
Ca6 Sb4A Ca5 68.52(3) 11_666 9_665 ?
Ca6 Sb4A Ca5 68.52(3) 3_554 9_665 ?
Ca3 Sb4A Ca5 124.05(4) . 9_665 ?
Ca2 Sb4A Ca5 143.70(3) 3_554 9_665 ?
Ca2 Sb4A Ca5 57.26(4) 5 9_665 ?
Ca2 Sb4A Ca5 143.70(3) 12_666 9_665 ?
Ca2 Sb4A Ca5 57.26(4) 14_665 9_665 ?
Ca5 Sb4A Ca5 111.89(9) . 9_665 ?
Sb4A Sb4B Ca6 120.5(5) . 11_666 ?
Sb4A Sb4B Ca6 120.5(5) . 3_554 ?
Ca6 Sb4B Ca6 118.9(10) 11_666 3_554 ?
Sb4A Sb4B Sb4B 180(3) . 9_665 ?
Ca6 Sb4B Sb4B 59.5(5) 11_666 9_665 ?
Ca6 Sb4B Sb4B 59.5(5) 3_554 9_665 ?
Sb4A Sb4B Ca5 114.8(5) . . ?
Ca6 Sb4B Ca5 77.7(4) 11_666 . ?
Ca6 Sb4B Ca5 77.7(4) 3_554 . ?
Sb4B Sb4B Ca5 65.2(5) 9_665 . ?
Sb4A Sb4B Ca5 114.8(5) . 9_665 ?
Ca6 Sb4B Ca5 77.7(4) 11_666 9_665 ?
Ca6 Sb4B Ca5 77.7(4) 3_554 9_665 ?
Sb4B Sb4B Ca5 65.2(5) 9_665 9_665 ?
Ca5 Sb4B Ca5 130.4(9) . 9_665 ?
Sb4A Sb4B Ca2 65.7(4) . 3_554 ?
Ca6 Sb4B Ca2 129.74(9) 11_666 3_554 ?
Ca6 Sb4B Ca2 77.25(3) 3_554 3_554 ?
Sb4B Sb4B Ca2 114.3(4) 9_665 3_554 ?
Ca5 Sb4B Ca2 58.69(3) . 3_554 ?
Ca5 Sb4B Ca2 149.853(16) 9_665 3_554 ?
Sb4A Sb4B Ca2 65.7(4) . 12_666 ?
Ca6 Sb4B Ca2 77.25(3) 11_666 12_666 ?
Ca6 Sb4B Ca2 129.74(9) 3_554 12_666 ?
Sb4B Sb4B Ca2 114.3(4) 9_665 12_666 ?
Ca5 Sb4B Ca2 58.69(3) . 12_666 ?
Ca5 Sb4B Ca2 149.853(16) 9_665 12_666 ?
Ca2 Sb4B Ca2 59.9(2) 3_554 12_666 ?
Sb4A Sb4B Ca2 65.7(4) . 5 ?
Ca6 Sb4B Ca2 77.25(3) 11_666 5 ?
Ca6 Sb4B Ca2 129.74(9) 3_554 5 ?
Sb4B Sb4B Ca2 114.3(4) 9_665 5 ?
Ca5 Sb4B Ca2 149.853(16) . 5 ?
Ca5 Sb4B Ca2 58.69(3) 9_665 5 ?
Ca2 Sb4B Ca2 131.4(9) 3_554 5 ?
Ca2 Sb4B Ca2 99.3(5) 12_666 5 ?
Sb4A Sb4B Ca2 65.7(4) . 14_665 ?
Ca6 Sb4B Ca2 129.74(9) 11_666 14_665 ?
Ca6 Sb4B Ca2 77.25(3) 3_554 14_665 ?
Sb4B Sb4B Ca2 114.3(4) 9_665 14_665 ?
Ca5 Sb4B Ca2 149.853(16) . 14_665 ?
Ca5 Sb4B Ca2 58.69(3) 9_665 14_665 ?
Ca2 Sb4B Ca2 99.3(5) 3_554 14_665 ?
Ca2 Sb4B Ca2 131.4(9) 12_666 14_665 ?
Ca2 Sb4B Ca2 59.9(2) 5 14_665 ?
Ga1 Sb5 Ga1 75.36(7) . 9 ?
Ga1 Sb5 Ca1 81.55(3) . . ?
Ga1 Sb5 Ca1 133.57(2) 9 . ?
Ga1 Sb5 Ca1 81.55(3) . 16 ?
Ga1 Sb5 Ca1 133.57(2) 9 16 ?
Ca1 Sb5 Ca1 80.19(3) . 16 ?
Ga1 Sb5 Ca1 133.57(2) . 2 ?
Ga1 Sb5 Ca1 81.55(3) 9 2 ?
Ca1 Sb5 Ca1 139.93(3) . 2 ?
Ca1 Sb5 Ca1 86.31(3) 16 2 ?
Ga1 Sb5 Ca1 133.57(2) . 15 ?
Ga1 Sb5 Ca1 81.55(3) 9 15 ?
Ca1 Sb5 Ca1 86.31(3) . 15 ?
Ca1 Sb5 Ca1 139.93(3) 16 15 ?
Ca1 Sb5 Ca1 80.19(3) 2 15 ?
Ga1 Sb5 Ca4 90.14(6) . 9 ?
Ga1 Sb5 Ca4 14.78(5) 9 9 ?
Ca1 Sb5 Ca4 138.688(16) . 9 ?
Ca1 Sb5 Ca4 138.686(16) 16 9 ?
Ca1 Sb5 Ca4 70.51(3) 2 9 ?
Ca1 Sb5 Ca4 70.51(3) 15 9 ?
Ga1 Sb5 Ca4 14.79(5) . . ?
Ga1 Sb5 Ca4 90.14(6) 9 . ?
Ca1 Sb5 Ca4 70.51(3) . . ?
Ca1 Sb5 Ca4 70.51(3) 16 . ?
Ca1 Sb5 Ca4 138.686(16) 2 . ?
Ca1 Sb5 Ca4 138.686(16) 15 . ?
Ca4 Sb5 Ca4 104.93(8) 9 . ?
Ga1 Sb5 Ca3 62.267(19) . 9_565 ?
Ga1 Sb5 Ca3 62.267(19) 9 9_565 ?
Ca1 Sb5 Ca3 71.368(16) . 9_565 ?
Ca1 Sb5 Ca3 136.254(14) 16 9_565 ?
Ca1 Sb5 Ca3 136.254(14) 2 9_565 ?
Ca1 Sb5 Ca3 71.367(16) 15 9_565 ?
Ca4 Sb5 Ca3 69.01(2) 9 9_565 ?
Ca4 Sb5 Ca3 69.01(2) . 9_565 ?
Ga1 Sb5 Ca3 62.267(19) . 1_545 ?
Ga1 Sb5 Ca3 62.267(19) 9 1_545 ?
Ca1 Sb5 Ca3 136.254(14) . 1_545 ?
Ca1 Sb5 Ca3 71.367(16) 16 1_545 ?
Ca1 Sb5 Ca3 71.367(16) 2 1_545 ?
Ca1 Sb5 Ca3 136.254(14) 15 1_545 ?
Ca4 Sb5 Ca3 69.01(2) 9 1_545 ?
Ca4 Sb5 Ca3 69.01(2) . 1_545 ?
Ca3 Sb5 Ca3 107.97(3) 9_565 1_545 ?
Ca1 Sb6 Ca1 141.17(3) 12_666 11_566 ?
Ca1 Sb6 Ca1 96.345(8) 12_666 2_565 ?
Ca1 Sb6 Ca1 96.345(8) 11_566 2_565 ?
Ca1 Sb6 Ca1 96.344(8) 12_666 . ?
Ca1 Sb6 Ca1 96.345(8) 11_566 . ?
Ca1 Sb6 Ca1 141.17(3) 2_565 . ?
Ca1 Sb6 Ca2 147.177(18) 12_666 11_566 ?
Ca1 Sb6 Ca2 71.630(18) 11_566 11_566 ?
Ca1 Sb6 Ca2 76.304(18) 2_565 11_566 ?
Ca1 Sb6 Ca2 73.238(18) . 11_566 ?
Ca1 Sb6 Ca2 76.304(18) 12_666 2_565 ?
Ca1 Sb6 Ca2 73.236(18) 11_566 2_565 ?
Ca1 Sb6 Ca2 71.630(18) 2_565 2_565 ?
Ca1 Sb6 Ca2 147.176(18) . 2_565 ?
Ca2 Sb6 Ca2 128.607(16) 11_566 2_565 ?
Ca1 Sb6 Ca2 71.630(18) 12_666 12_666 ?
Ca1 Sb6 Ca2 147.177(18) 11_566 12_666 ?
Ca1 Sb6 Ca2 73.236(18) 2_565 12_666 ?
Ca1 Sb6 Ca2 76.304(18) . 12_666 ?
Ca2 Sb6 Ca2 75.64(3) 11_566 12_666 ?
Ca2 Sb6 Ca2 128.607(16) 2_565 12_666 ?
Ca1 Sb6 Ca2 73.237(18) 12_666 . ?
Ca1 Sb6 Ca2 76.303(18) 11_566 . ?
Ca1 Sb6 Ca2 147.178(18) 2_565 . ?
Ca1 Sb6 Ca2 71.628(18) . . ?
Ca2 Sb6 Ca2 128.607(16) 11_566 . ?
Ca2 Sb6 Ca2 75.64(3) 2_565 . ?
Ca2 Sb6 Ca2 128.607(16) 12_666 . ?

loop_
_geom_bond_atom_site_label_1
_geom_bond_atom_site_label_2
_geom_bond_distance
_geom_bond_site_symmetry_2
_geom_bond_publ_flag
Ca1 Sb6 3.1395(7) . ?
Ca1 Sb5 3.1798(7) . ?
Ca1 Sb2B 3.313(3) 11_566 ?
Ca1 Sb1 3.3855(8) . ?
Ca1 Sb3B 3.3912(8) . ?
Ca1 Sb1 3.4300(8) 11_566 ?
Ca1 Sb3A 3.4777(8) . ?
Ca1 Sb2A 3.5437(14) 11_566 ?
Ca1 Sb2A 3.578(2) . ?
Ca1 Ca2 3.7004(10) . ?
Ca1 Sb2B 3.759(3) . ?
Ca1 Ca2 3.7720(10) 11_566 ?
Ca2 Sb3A 3.1238(10) 3 ?
Ca2 Sb1 3.1359(7) . ?
Ca2 Sb2A 3.1780(12) 11_566 ?
Ca2 Sb6 3.1839(7) . ?
Ca2 Sb3A 3.2045(9) 11_566 ?
Ca2 Sb3B 3.2161(13) 11_566 ?
Ca2 Sb2B 3.221(2) 11_566 ?
Ca2 Sb4A 3.3515(7) 11_566 ?
Ca2 Ca5 3.4590(9) 11_566 ?
Ca2 Ca2 3.5680(14) 10_556 ?
Ca2 Sb4B 3.573(12) 11_566 ?
Ca2 Sb3B 3.5957(14) 3 ?
Ca3 Sb3A 3.0226(7) 9_565 ?
Ca3 Sb3A 3.0226(7) 7_565 ?
Ca3 Sb3B 3.1260(13) 7_565 ?
Ca3 Sb3B 3.1260(13) 9_565 ?
Ca3 Sb4A 3.2912(17) . ?
Ca3 Ga1 3.4171(17) 9_565 ?
Ca3 Ga1 3.4171(17) 1_565 ?
Ca3 Sb1 3.5680(8) 12_666 ?
Ca3 Sb1 3.5680(8) 3_554 ?
Ca3 Sb5 3.6837(13) 9_565 ?
Ca3 Sb5 3.6837(13) 1_565 ?
Ca3 Ca1 4.0244(8) 9_565 ?
Ca4 Ga1 1.146(4) . ?
Ca4 Sb3B 2.3872(14) . ?
Ca4 Sb3B 2.3873(14) 7 ?
Ca4 Ca5 2.427(6) . ?
Ca4 Sb3A 2.9375(9) . ?
Ca4 Sb3A 2.9375(9) 7 ?
Ca4 Sb5 3.555(3) . ?
Ca4 Sb5 3.555(3) 9 ?
Ca4 Sb2A 3.642(3) 10 ?
Ca4 Sb2A 3.642(3) . ?
Ca4 Ca1 3.8996(10) 10 ?
Ca4 Ca1 3.8996(10) 7 ?
Ca5 Sb2A 2.859(2) . ?
Ca5 Sb2A 2.859(2) 10 ?
Ca5 Sb2B 3.071(4) . ?
Ca5 Sb2B 3.071(4) 10 ?
Ca5 Sb3B 3.223(4) . ?
Ca5 Sb3B 3.223(4) 7 ?
Ca5 Ca2 3.4590(9) 6 ?
Ca5 Ca2 3.4590(9) 12_666 ?
Ca5 Ca2 3.4590(9) 13_665 ?
Ca5 Ca2 3.4590(9) 3_554 ?
Ca5 Sb4B 3.483(13) . ?
Ca6 Sb4B 2.872(15) 11_566 ?
Ca6 Sb4B 2.872(15) 3_545 ?
Ca6 Sb2B 3.144(4) 12_656 ?
Ca6 Sb2B 3.144(4) 11_566 ?
Ca6 Sb4A 3.2690(15) 11_566 ?
Ca6 Sb4A 3.2690(15) 3_545 ?
Ca6 Sb2A 3.349(2) 12_656 ?
Ca6 Sb2A 3.349(2) 11_566 ?
Ca6 Sb1 3.7682(5) . ?
Ca6 Sb1 3.7683(5) 2 ?
Ca6 Ca5 4.015(4) 3_545 ?
Ca6 Ca5 4.015(4) 11_566 ?
Ga1 Sb5 2.7367(14) . ?
Ga1 Sb5 2.7367(14) 9 ?
Ga1 Sb3B 2.7533(17) . ?
Ga1 Sb3B 2.7534(17) 7 ?
Ga1 Ca3 3.4171(17) 1_545 ?
Ga1 Ca3 3.4171(17) 9_565 ?
Sb1 Sb2B 2.891(5) . ?
Sb1 Sb2A 2.953(3) . ?
Sb1 Ca2 3.1359(7) 16 ?
Sb1 Ca1 3.3856(8) 16 ?
Sb1 Ca1 3.4300(8) 12_666 ?
Sb1 Ca1 3.4300(8) 6 ?
Sb1 Ca3 3.5679(8) 11_566 ?
Sb2A Ca2 3.1780(12) 6 ?
Sb2A Ca2 3.1780(12) 12_666 ?
Sb2A Ca6 3.349(2) 11_666 ?
Sb2A Ca1 3.5437(14) 6 ?
Sb2A Ca1 3.5437(14) 12_666 ?
Sb2A Ca1 3.5779(19) 16 ?
Sb2B Ca6 3.144(4) 11_666 ?
Sb2B Ca2 3.221(2) 6 ?
Sb2B Ca2 3.221(2) 12_666 ?
Sb2B Ca1 3.313(3) 12_666 ?
Sb2B Ca1 3.313(3) 6 ?
Sb2B Ca1 3.759(3) 16 ?
Sb3A Sb3B 0.5579(9) . ?
Sb3A Ca3 3.0226(7) 9_565 ?
Sb3A Ca2 3.1239(10) 4_454 ?
Sb3A Ca2 3.1239(10) 11_566 ?
Sb3A Ca2 3.2045(9) 12_666 ?
Sb3A Ca2 3.2045(9) 3_554 ?
Sb3A Ca1 3.4777(8) 10 ?
Sb3B Ca3 3.1259(13) 9_565 ?
Sb3B Ca2 3.2161(13) 12_666 ?
Sb3B Ca2 3.2161(13) 3_554 ?
Sb3B Ca1 3.3911(8) 10 ?
Sb3B Ca2 3.5957(14) 4_454 ?
Sb3B Ca2 3.5957(14) 11_566 ?
Sb4A Sb4B 0.68(3) . ?
Sb4A Ca6 3.2690(15) 11_666 ?
Sb4A Ca6 3.2690(15) 3_554 ?
Sb4A Ca2 3.3515(7) 3_554 ?
Sb4A Ca2 3.3515(7) 5 ?
Sb4A Ca2 3.3515(7) 12_666 ?
Sb4A Ca2 3.3515(7) 14_665 ?
Sb4A Ca5 3.817(4) 9_665 ?
Sb4B Ca6 2.872(15) 11_666 ?
Sb4B Ca6 2.872(15) 3_554 ?
Sb4B Sb4B 2.92(6) 9_665 ?
Sb4B Ca5 3.483(13) 9_665 ?
Sb4B Ca2 3.573(12) 3_554 ?
Sb4B Ca2 3.573(12) 12_666 ?
Sb4B Ca2 3.573(12) 5 ?
Sb4B Ca2 3.573(12) 14_665 ?
Sb5 Ga1 2.7367(14) 9 ?
Sb5 Ca1 3.1798(7) 16 ?
Sb5 Ca1 3.1798(7) 2 ?
Sb5 Ca1 3.1798(7) 15 ?
Sb5 Ca4 3.555(3) 9 ?
Sb5 Ca3 3.6837(13) 9_565 ?
Sb5 Ca3 3.6837(13) 1_545 ?
Sb6 Ca1 3.1394(7) 12_666 ?
Sb6 Ca1 3.1394(7) 11_566 ?
Sb6 Ca1 3.1394(7) 2_565 ?
Sb6 Ca2 3.1839(7) 11_566 ?
Sb6 Ca2 3.1839(7) 2_565 ?
Sb6 Ca2 3.1839(7) 12_666 ?
